data_1565172
loop_
_publ_author_name
'Illam, Praseetha Mathoor'
'Rit, Arnab'

_publ_section_title
;
 Electronically tuneable orthometalated RuII--NHC complexes as efficient
 catalysts for C--C and C--N bond formations via borrowing hydrogen
 strategy
;
_journal_issue 1
_journal_name_full 'Catalysis Science &amp; Technology'
_journal_page_first 67
_journal_page_last 74
_journal_paper_doi 10.1039/D1CY01767E
_journal_volume 12
_journal_year 2022
_chemical_formula_sum 'C20 H23 Br N4 O2 Ru'
_chemical_formula_weight 532.40
_space_group_crystal_system monoclinic
_space_group_IT_number 14
_space_group_name_Hall '-P 2yn'
_space_group_name_H-M_alt 'P 1 21/n 1'
_atom_sites_solution_hydrogens geom
_audit_creation_method SHELXL-2014/7
_audit_update_record
;
2021-08-09 deposited with the CCDC.	2021-11-09 downloaded from the CCDC.
;
_cell_angle_alpha 90
_cell_angle_beta 95.2089(14)
_cell_angle_gamma 90
_cell_formula_units_Z 4
_cell_length_a 7.9180(2)
_cell_length_b 17.8000(5)
_cell_length_c 14.7128(5)
_cell_measurement_reflns_used 4575
_cell_measurement_temperature 296(2)
_cell_measurement_theta_max 26.02
_cell_measurement_theta_min 2.68
_cell_volume 2065.06(11)
_computing_cell_refinement 'Bruker SAINT'
_computing_data_collection 'Bruker APEX2'
_computing_data_reduction 'Bruker SAINT'
_computing_molecular_graphics 'Bruker SHELXTL'
_computing_publication_material 'Bruker SHELXTL'
_computing_structure_refinement 'SHELXL-2014/7 (Sheldrick, 2014)'
_computing_structure_solution 'SHELXS-97 (Sheldrick 2008)'
_diffrn_ambient_temperature 296(2)
_diffrn_measured_fraction_theta_full 1.000
_diffrn_measured_fraction_theta_max 1.000
_diffrn_measurement_device_type 'Bruker APEX-II CCD'
_diffrn_measurement_method '\f and \w scans'
_diffrn_radiation_type MoK\a
_diffrn_radiation_wavelength 0.71073
_diffrn_reflns_av_R_equivalents 0.0363
_diffrn_reflns_av_unetI/netI 0.0410
_diffrn_reflns_Laue_measured_fraction_full 1.000
_diffrn_reflns_Laue_measured_fraction_max 1.000
_diffrn_reflns_limit_h_max 9
_diffrn_reflns_limit_h_min -8
_diffrn_reflns_limit_k_max 21
_diffrn_reflns_limit_k_min -19
_diffrn_reflns_limit_l_max 12
_diffrn_reflns_limit_l_min -17
_diffrn_reflns_number 13299
_diffrn_reflns_point_group_measured_fraction_full 1.000
_diffrn_reflns_point_group_measured_fraction_max 1.000
_diffrn_reflns_theta_full 24.999
_diffrn_reflns_theta_max 24.999
_diffrn_reflns_theta_min 1.800
_exptl_absorpt_coefficient_mu 2.717
_exptl_absorpt_correction_T_max 0.773
_exptl_absorpt_correction_T_min 0.686
_exptl_absorpt_correction_type multi-scan
_exptl_absorpt_process_details 'SADABS V2014/5(Bruker AXS.Inc)'
_exptl_crystal_colour yellow
_exptl_crystal_density_diffrn 1.712
_exptl_crystal_description Block
_exptl_crystal_F_000 1064
_exptl_crystal_size_max 0.150
_exptl_crystal_size_mid 0.120
_exptl_crystal_size_min 0.100
_refine_diff_density_max 0.297
_refine_diff_density_min -0.392
_refine_diff_density_rms 0.072
_refine_ls_extinction_method none
_refine_ls_goodness_of_fit_ref 1.055
_refine_ls_hydrogen_treatment constr
_refine_ls_matrix_type full
_refine_ls_number_parameters 257
_refine_ls_number_reflns 3650
_refine_ls_number_restraints 0
_refine_ls_restrained_S_all 1.055
_refine_ls_R_factor_all 0.0407
_refine_ls_R_factor_gt 0.0280
_refine_ls_shift/su_max 0.002
_refine_ls_shift/su_mean 0.000
_refine_ls_structure_factor_coef Fsqd
_refine_ls_weighting_details 'w=1/[\s^2^(Fo^2^)+(0.0237P)^2^+0.1388P] where P=(Fo^2^+2Fc^2^)/3'
_refine_ls_weighting_scheme calc
_refine_ls_wR_factor_gt 0.0561
_refine_ls_wR_factor_ref 0.0600
_reflns_Friedel_coverage 0.000
_reflns_number_gt 2963
_reflns_number_total 3650
_reflns_threshold_expression 'I > 2\s(I)'
_cod_data_source_file d1cy01767e2.cif
_cod_data_source_block 4NO2Tz
_cod_depositor_comments 'Adding full bibliography for 1565172.cif.'
_cod_original_sg_symbol_H-M 'P 21/n'
_cod_database_code 1565172
_shelx_shelxl_version_number 2014/7
_shelx_space_group_comment
; 
The symmetry employed for this shelxl refinement is uniquely defined 
by the following loop, which should always be used as a source of 
symmetry information in preference to the above space-group names. 
They are only intended as comments. 
;
_shelx_estimated_absorpt_t_min 0.686
_shelx_estimated_absorpt_t_max 0.773

loop_
_space_group_symop_operation_xyz
'x, y, z'
'-x+1/2, y+1/2, -z+1/2'
'-x, -y, -z'
'x-1/2, -y-1/2, z-1/2'

loop_
_atom_site_label
_atom_site_type_symbol
_atom_site_fract_x
_atom_site_fract_y
_atom_site_fract_z
_atom_site_U_iso_or_equiv
_atom_site_adp_type
_atom_site_occupancy
_atom_site_site_symmetry_order
_atom_site_calc_flag
_atom_site_refinement_flags_posn
_atom_site_refinement_flags_adp
_atom_site_refinement_flags_occupancy
_atom_site_disorder_assembly
_atom_site_disorder_group
Br1 Br 1.15594(4) 0.76858(2) 0.26717(3) 0.04327(12) Uani 1 1 d . . . . .
C1 C 0.6003(4) 0.68042(17) 0.2944(2) 0.0368(8) Uani 1 1 d . . . . .
C2 C 0.5933(4) 0.74967(18) 0.2462(2) 0.0405(9) Uani 1 1 d . . . . .
H2 H 0.5283 0.7524 0.1904 0.049 Uiso 1 1 calc R U . . .
C3 C 0.6807(4) 0.81429(18) 0.2795(3) 0.0432(9) Uani 1 1 d . . . . .
H3 H 0.6680 0.8593 0.2474 0.052 Uiso 1 1 calc R U . . .
C4 C 0.7863(5) 0.81094(18) 0.3606(3) 0.0436(9) Uani 1 1 d . . . . .
C5 C 0.7982(4) 0.74240(18) 0.4096(2) 0.0413(9) Uani 1 1 d . . . . .
H5 H 0.8666 0.7393 0.4643 0.050 Uiso 1 1 calc R U . . .
C6 C 0.7076(4) 0.67942(18) 0.3760(2) 0.0377(8) Uani 1 1 d . . . . .
H6 H 0.7186 0.6349 0.4091 0.045 Uiso 1 1 calc R U . . .
C7 C 0.4925(4) 0.61369(19) 0.2594(3) 0.0515(10) Uani 1 1 d . . . . .
H7 H 0.3778 0.6232 0.2767 0.062 Uiso 1 1 calc R U . . .
C8 C 0.4767(6) 0.6060(3) 0.1560(3) 0.1001(18) Uani 1 1 d . . . . .
H8A H 0.4273 0.6509 0.1290 0.150 Uiso 1 1 calc R U . . .
H8B H 0.4057 0.5638 0.1384 0.150 Uiso 1 1 calc R U . . .
H8C H 0.5871 0.5985 0.1354 0.150 Uiso 1 1 calc R U . . .
C9 C 0.8858(6) 0.8794(2) 0.3960(3) 0.0759(14) Uani 1 1 d . . . . .
H9A H 0.9108 0.9104 0.3456 0.114 Uiso 1 1 calc R U . . .
H9B H 0.9899 0.8635 0.4291 0.114 Uiso 1 1 calc R U . . .
H9C H 0.8199 0.9075 0.4358 0.114 Uiso 1 1 calc R U . . .
C10 C 0.9728(4) 0.61054(14) 0.2669(2) 0.0246(7) Uani 1 1 d . . . . .
C11 C 1.0282(4) 0.56624(15) 0.3416(2) 0.0297(8) Uani 1 1 d . . . . .
H11 H 1.0249 0.5848 0.4005 0.036 Uiso 1 1 calc R U . . .
C12 C 1.0885(4) 0.49412(15) 0.3278(2) 0.0285(7) Uani 1 1 d . . . . .
C13 C 1.1045(4) 0.46397(16) 0.2428(2) 0.0341(8) Uani 1 1 d . . . . .
H13 H 1.1443 0.4153 0.2364 0.041 Uiso 1 1 calc R U . . .
C14 C 1.0599(4) 0.50808(16) 0.1672(2) 0.0349(8) Uani 1 1 d . . . . .
H14 H 1.0719 0.4907 0.1085 0.042 Uiso 1 1 calc R U . . .
C15 C 0.9967(4) 0.57899(15) 0.1820(2) 0.0272(7) Uani 1 1 d . . . . .
C16 C 0.8962(5) 0.68072(19) -0.0147(2) 0.0479(10) Uani 1 1 d . . . . .
H16 H 0.8867 0.6919 -0.0767 0.058 Uiso 1 1 calc R U . . .
C17 C 0.8772(4) 0.69519(15) 0.1331(2) 0.0274(7) Uani 1 1 d . . . . .
C18 C 0.7789(5) 0.80483(19) 0.0330(2) 0.0505(10) Uani 1 1 d . . . . .
H18A H 0.6848 0.8133 0.0696 0.061 Uiso 1 1 calc R U . . .
H18B H 0.7363 0.8091 -0.0308 0.061 Uiso 1 1 calc R U . . .
C19 C 0.9108(5) 0.8637(2) 0.0548(3) 0.0774(15) Uani 1 1 d . . . . .
H19A H 0.9518 0.8603 0.1182 0.116 Uiso 1 1 calc R U . . .
H19B H 0.8623 0.9124 0.0426 0.116 Uiso 1 1 calc R U . . .
H19C H 1.0032 0.8561 0.0179 0.116 Uiso 1 1 calc R U . . .
C22 C 0.5492(6) 0.5395(2) 0.3042(3) 0.0849(16) Uani 1 1 d . . . . .
H22A H 0.6633 0.5287 0.2912 0.127 Uiso 1 1 calc R U . . .
H22B H 0.4754 0.5000 0.2806 0.127 Uiso 1 1 calc R U . . .
H22C H 0.5446 0.5432 0.3690 0.127 Uiso 1 1 calc R U . . .
N1 N 1.1354(3) 0.44757(14) 0.4084(2) 0.0384(7) Uani 1 1 d . . . . .
N2 N 0.8459(3) 0.72856(13) 0.05047(18) 0.0351(7) Uani 1 1 d . . . . .
N3 N 0.9586(4) 0.61835(15) 0.01883(19) 0.0450(8) Uani 1 1 d . . . . .
N4 N 0.9447(3) 0.62844(13) 0.11043(18) 0.0313(6) Uani 1 1 d . . . . .
O1 O 1.1166(3) 0.37913(12) 0.40139(18) 0.0611(8) Uani 1 1 d . . . . .
O2 O 1.1872(3) 0.47828(13) 0.47970(18) 0.0572(7) Uani 1 1 d . . . . .
Ru1 Ru 0.85900(3) 0.71521(2) 0.26651(2) 0.02504(9) Uani 1 1 d . . . . .

loop_
_atom_site_aniso_label
_atom_site_aniso_U_11
_atom_site_aniso_U_22
_atom_site_aniso_U_33
_atom_site_aniso_U_23
_atom_site_aniso_U_13
_atom_site_aniso_U_12
Br1 0.0342(2) 0.0430(2) 0.0522(3) -0.00347(16) 0.00134(17) -0.00772(14)
C1 0.0296(19) 0.0424(19) 0.041(2) 0.0058(17) 0.0151(17) 0.0079(15)
C2 0.0285(19) 0.053(2) 0.040(2) 0.0056(18) 0.0043(17) 0.0145(16)
C3 0.047(2) 0.0358(19) 0.050(3) 0.0089(17) 0.0194(19) 0.0223(16)
C4 0.050(2) 0.0359(19) 0.047(3) -0.0080(17) 0.0165(19) 0.0112(16)
C5 0.044(2) 0.054(2) 0.027(2) -0.0010(17) 0.0088(17) 0.0147(17)
C6 0.039(2) 0.0384(19) 0.038(2) 0.0105(16) 0.0144(17) 0.0119(15)
C7 0.033(2) 0.055(2) 0.069(3) 0.002(2) 0.014(2) -0.0057(17)
C8 0.108(4) 0.120(4) 0.070(4) -0.018(3) -0.003(3) -0.057(3)
C9 0.097(4) 0.052(2) 0.079(4) -0.028(2) 0.011(3) 0.000(2)
C10 0.0243(17) 0.0233(15) 0.027(2) 0.0012(14) 0.0041(14) -0.0012(12)
C11 0.0285(17) 0.0299(16) 0.031(2) 0.0006(14) 0.0044(15) 0.0004(13)
C12 0.0251(17) 0.0257(16) 0.034(2) 0.0074(15) -0.0008(15) -0.0011(13)
C13 0.0335(19) 0.0244(16) 0.045(2) -0.0020(16) 0.0074(17) 0.0018(13)
C14 0.043(2) 0.0283(17) 0.034(2) -0.0078(15) 0.0090(17) 0.0013(14)
C15 0.0305(18) 0.0255(16) 0.025(2) 0.0017(14) 0.0016(14) -0.0025(13)
C16 0.070(3) 0.053(2) 0.020(2) 0.0006(18) 0.0018(19) 0.006(2)
C17 0.0265(17) 0.0288(16) 0.027(2) 0.0014(14) 0.0036(14) 0.0008(13)
C18 0.063(3) 0.050(2) 0.037(2) 0.0117(18) 0.001(2) 0.0245(19)
C19 0.091(4) 0.038(2) 0.106(4) 0.014(2) 0.019(3) 0.008(2)
C22 0.068(3) 0.060(3) 0.124(5) 0.006(3) -0.006(3) -0.009(2)
N1 0.0363(17) 0.0321(16) 0.046(2) 0.0096(14) 0.0011(15) 0.0022(12)
N2 0.0458(17) 0.0348(15) 0.0241(17) 0.0061(13) -0.0009(13) 0.0074(12)
N3 0.070(2) 0.0441(17) 0.0212(18) -0.0016(13) 0.0036(16) 0.0090(15)
N4 0.0394(16) 0.0295(14) 0.0248(17) 0.0006(12) 0.0018(13) 0.0028(11)
O1 0.085(2) 0.0277(13) 0.069(2) 0.0153(12) -0.0003(16) 0.0007(12)
O2 0.0772(19) 0.0470(15) 0.0433(18) 0.0117(13) -0.0161(15) 0.0013(13)
Ru1 0.02654(15) 0.02400(13) 0.02476(16) 0.00187(11) 0.00327(11) 0.00521(10)

loop_
_atom_type_symbol
_atom_type_description
_atom_type_scat_dispersion_real
_atom_type_scat_dispersion_imag
_atom_type_scat_source
C C 0.0033 0.0016 'International Tables Vol C Tables 4.2.6.8 and 6.1.1.4'
H H 0.0000 0.0000 'International Tables Vol C Tables 4.2.6.8 and 6.1.1.4'
N N 0.0061 0.0033 'International Tables Vol C Tables 4.2.6.8 and 6.1.1.4'
O O 0.0106 0.0060 'International Tables Vol C Tables 4.2.6.8 and 6.1.1.4'
Br Br -0.2901 2.4595 'International Tables Vol C Tables 4.2.6.8 and 6.1.1.4'
Ru Ru -1.2594 0.8363 'International Tables Vol C Tables 4.2.6.8 and 6.1.1.4'

loop_
_geom_angle_atom_site_label_1
_geom_angle_atom_site_label_2
_geom_angle_atom_site_label_3
_geom_angle
_geom_angle_site_symmetry_1
_geom_angle_site_symmetry_3
_geom_angle_publ_flag
C6 C1 C2 115.5(3) . . ?
C6 C1 C7 123.7(3) . . ?
C2 C1 C7 120.8(3) . . ?
C6 C1 Ru1 70.42(18) . . ?
C2 C1 Ru1 70.10(18) . . ?
C7 C1 Ru1 130.9(2) . . ?
C3 C2 C1 122.6(3) . . ?
C3 C2 Ru1 75.23(19) . . ?
C1 C2 Ru1 72.22(17) . . ?
C3 C2 H2 118.7 . . ?
C1 C2 H2 118.7 . . ?
Ru1 C2 H2 125.7 . . ?
C4 C3 C2 120.0(3) . . ?
C4 C3 Ru1 73.18(18) . . ?
C2 C3 Ru1 68.10(17) . . ?
C4 C3 H3 120.0 . . ?
C2 C3 H3 120.0 . . ?
Ru1 C3 H3 131.5 . . ?
C3 C4 C5 118.6(3) . . ?
C3 C4 C9 120.8(3) . . ?
C5 C4 C9 120.6(4) . . ?
C3 C4 Ru1 71.35(19) . . ?
C5 C4 Ru1 70.09(18) . . ?
C9 C4 Ru1 130.6(3) . . ?
C6 C5 C4 120.3(3) . . ?
C6 C5 Ru1 69.16(19) . . ?
C4 C5 Ru1 73.7(2) . . ?
C6 C5 H5 119.9 . . ?
C4 C5 H5 119.9 . . ?
Ru1 C5 H5 129.7 . . ?
C5 C6 C1 122.9(3) . . ?
C5 C6 Ru1 74.2(2) . . ?
C1 C6 Ru1 72.33(19) . . ?
C5 C6 H6 118.6 . . ?
C1 C6 H6 118.6 . . ?
Ru1 C6 H6 127.0 . . ?
C8 C7 C22 110.4(4) . . ?
C8 C7 C1 113.6(3) . . ?
C22 C7 C1 113.2(3) . . ?
C8 C7 H7 106.3 . . ?
C22 C7 H7 106.3 . . ?
C1 C7 H7 106.3 . . ?
C7 C8 H8A 109.5 . . ?
C7 C8 H8B 109.5 . . ?
H8A C8 H8B 109.5 . . ?
C7 C8 H8C 109.5 . . ?
H8A C8 H8C 109.5 . . ?
H8B C8 H8C 109.5 . . ?
C4 C9 H9A 109.5 . . ?
C4 C9 H9B 109.5 . . ?
H9A C9 H9B 109.5 . . ?
C4 C9 H9C 109.5 . . ?
H9A C9 H9C 109.5 . . ?
H9B C9 H9C 109.5 . . ?
C11 C10 C15 114.8(3) . . ?
C11 C10 Ru1 128.2(2) . . ?
C15 C10 Ru1 117.0(2) . . ?
C12 C11 C10 119.7(3) . . ?
C12 C11 H11 120.2 . . ?
C10 C11 H11 120.2 . . ?
C13 C12 C11 123.6(3) . . ?
C13 C12 N1 118.5(3) . . ?
C11 C12 N1 117.9(3) . . ?
C12 C13 C14 118.2(3) . . ?
C12 C13 H13 120.9 . . ?
C14 C13 H13 120.9 . . ?
C13 C14 C15 117.5(3) . . ?
C13 C14 H14 121.2 . . ?
C15 C14 H14 121.2 . . ?
C14 C15 C10 126.0(3) . . ?
C14 C15 N4 122.6(3) . . ?
C10 C15 N4 111.3(2) . . ?
N3 C16 N2 113.0(3) . . ?
N3 C16 H16 123.5 . . ?
N2 C16 H16 123.5 . . ?
N2 C17 N4 102.0(3) . . ?
N2 C17 Ru1 140.7(2) . . ?
N4 C17 Ru1 117.4(2) . . ?
N2 C18 C19 112.0(3) . . ?
N2 C18 H18A 109.2 . . ?
C19 C18 H18A 109.2 . . ?
N2 C18 H18B 109.2 . . ?
C19 C18 H18B 109.2 . . ?
H18A C18 H18B 107.9 . . ?
C18 C19 H19A 109.5 . . ?
C18 C19 H19B 109.5 . . ?
H19A C19 H19B 109.5 . . ?
C18 C19 H19C 109.5 . . ?
H19A C19 H19C 109.5 . . ?
H19B C19 H19C 109.5 . . ?
C7 C22 H22A 109.5 . . ?
C7 C22 H22B 109.5 . . ?
H22A C22 H22B 109.5 . . ?
C7 C22 H22C 109.5 . . ?
H22A C22 H22C 109.5 . . ?
H22B C22 H22C 109.5 . . ?
O2 N1 O1 123.0(3) . . ?
O2 N1 C12 118.8(3) . . ?
O1 N1 C12 118.2(3) . . ?
C17 N2 C16 108.4(3) . . ?
C17 N2 C18 126.5(3) . . ?
C16 N2 C18 125.1(3) . . ?
C16 N3 N4 101.6(3) . . ?
C17 N4 N3 115.1(2) . . ?
C17 N4 C15 117.3(3) . . ?
N3 N4 C15 127.5(2) . . ?
C17 Ru1 C10 76.91(12) . . ?
C17 Ru1 C2 94.00(13) . . ?
C10 Ru1 C2 131.79(12) . . ?
C17 Ru1 C6 139.37(13) . . ?
C10 Ru1 C6 90.19(12) . . ?
C2 Ru1 C6 66.26(12) . . ?
C17 Ru1 C1 106.32(12) . . ?
C10 Ru1 C1 99.06(11) . . ?
C2 Ru1 C1 37.68(11) . . ?
C6 Ru1 C1 37.25(12) . . ?
C17 Ru1 C5 171.45(12) . . ?
C10 Ru1 C5 108.70(12) . . ?
C2 Ru1 C5 77.45(13) . . ?
C6 Ru1 C5 36.60(12) . . ?
C1 Ru1 C5 66.86(13) . . ?
C17 Ru1 C3 108.59(12) . . ?
C10 Ru1 C3 165.88(12) . . ?
C2 Ru1 C3 36.67(12) . . ?
C6 Ru1 C3 77.19(12) . . ?
C1 Ru1 C3 67.04(12) . . ?
C5 Ru1 C3 64.45(12) . . ?
C17 Ru1 C4 139.62(12) . . ?
C10 Ru1 C4 142.89(13) . . ?
C2 Ru1 C4 65.44(13) . . ?
C6 Ru1 C4 65.73(12) . . ?
C1 Ru1 C4 79.01(12) . . ?
C5 Ru1 C4 36.19(12) . . ?
C3 Ru1 C4 35.47(12) . . ?
C17 Ru1 Br1 85.50(8) . . ?
C10 Ru1 Br1 86.22(8) . . ?
C2 Ru1 Br1 140.92(9) . . ?
C6 Ru1 Br1 132.54(9) . . ?
C1 Ru1 Br1 167.84(9) . . ?
C5 Ru1 Br1 101.11(9) . . ?
C3 Ru1 Br1 106.94(9) . . ?
C4 Ru1 Br1 90.15(9) . . ?

loop_
_geom_bond_atom_site_label_1
_geom_bond_atom_site_label_2
_geom_bond_distance
_geom_bond_site_symmetry_2
_geom_bond_publ_flag
Br1 Ru1 2.5350(4) . ?
C1 C6 1.406(4) . ?
C1 C2 1.421(4) . ?
C1 C7 1.525(4) . ?
C1 Ru1 2.214(3) . ?
C2 C3 1.407(5) . ?
C2 Ru1 2.186(3) . ?
C2 H2 0.9300 . ?
C3 C4 1.395(5) . ?
C3 Ru1 2.278(3) . ?
C3 H3 0.9300 . ?
C4 C5 1.416(4) . ?
C4 C9 1.517(5) . ?
C4 Ru1 2.302(3) . ?
C5 C6 1.397(4) . ?
C5 Ru1 2.254(3) . ?
C5 H5 0.9300 . ?
C6 Ru1 2.189(3) . ?
C6 H6 0.9300 . ?
C7 C8 1.521(5) . ?
C7 C22 1.524(5) . ?
C7 H7 0.9800 . ?
C8 H8A 0.9600 . ?
C8 H8B 0.9600 . ?
C8 H8C 0.9600 . ?
C9 H9A 0.9600 . ?
C9 H9B 0.9600 . ?
C9 H9C 0.9600 . ?
C10 C11 1.391(4) . ?
C10 C15 1.398(4) . ?
C10 Ru1 2.069(3) . ?
C11 C12 1.391(4) . ?
C11 H11 0.9300 . ?
C12 C13 1.378(4) . ?
C12 N1 1.466(4) . ?
C13 C14 1.381(4) . ?
C13 H13 0.9300 . ?
C14 C15 1.382(4) . ?
C14 H14 0.9300 . ?
C15 N4 1.405(4) . ?
C16 N3 1.295(4) . ?
C16 N2 1.369(4) . ?
C16 H16 0.9300 . ?
C17 N2 1.356(4) . ?
C17 N4 1.357(3) . ?
C17 Ru1 2.013(3) . ?
C18 N2 1.472(4) . ?
C18 C19 1.494(5) . ?
C18 H18A 0.9700 . ?
C18 H18B 0.9700 . ?
C19 H19A 0.9600 . ?
C19 H19B 0.9600 . ?
C19 H19C 0.9600 . ?
C22 H22A 0.9600 . ?
C22 H22B 0.9600 . ?
C22 H22C 0.9600 . ?
N1 O2 1.221(3) . ?
N1 O1 1.230(3) . ?
N3 N4 1.374(3) . ?

loop_
_geom_torsion_atom_site_label_1
_geom_torsion_atom_site_label_2
_geom_torsion_atom_site_label_3
_geom_torsion_atom_site_label_4
_geom_torsion
_geom_torsion_site_symmetry_1
_geom_torsion_site_symmetry_2
_geom_torsion_site_symmetry_3
_geom_torsion_site_symmetry_4
_geom_torsion_publ_flag
C6 C1 C2 C3 -3.0(5) . . . . ?
C7 C1 C2 C3 175.1(3) . . . . ?
Ru1 C1 C2 C3 -58.4(3) . . . . ?
C6 C1 C2 Ru1 55.4(3) . . . . ?
C7 C1 C2 Ru1 -126.4(3) . . . . ?
C1 C2 C3 C4 3.4(5) . . . . ?
Ru1 C2 C3 C4 -53.6(3) . . . . ?
C1 C2 C3 Ru1 57.0(3) . . . . ?
C2 C3 C4 C5 -2.3(5) . . . . ?
Ru1 C3 C4 C5 -53.6(3) . . . . ?
C2 C3 C4 C9 178.1(3) . . . . ?
Ru1 C3 C4 C9 126.7(3) . . . . ?
C2 C3 C4 Ru1 51.3(3) . . . . ?
C3 C4 C5 C6 1.0(5) . . . . ?
C9 C4 C5 C6 -179.3(3) . . . . ?
Ru1 C4 C5 C6 -53.2(3) . . . . ?
C3 C4 C5 Ru1 54.2(3) . . . . ?
C9 C4 C5 Ru1 -126.1(3) . . . . ?
C4 C5 C6 C1 -0.8(5) . . . . ?
Ru1 C5 C6 C1 -56.1(3) . . . . ?
C4 C5 C6 Ru1 55.3(3) . . . . ?
C2 C1 C6 C5 1.7(5) . . . . ?
C7 C1 C6 C5 -176.4(3) . . . . ?
Ru1 C1 C6 C5 57.0(3) . . . . ?
C2 C1 C6 Ru1 -55.3(2) . . . . ?
C7 C1 C6 Ru1 126.7(3) . . . . ?
C6 C1 C7 C8 -144.3(4) . . . . ?
C2 C1 C7 C8 37.7(5) . . . . ?
Ru1 C1 C7 C8 -51.7(5) . . . . ?
C6 C1 C7 C22 -17.3(5) . . . . ?
C2 C1 C7 C22 164.8(3) . . . . ?
Ru1 C1 C7 C22 75.3(4) . . . . ?
C15 C10 C11 C12 -5.0(4) . . . . ?
Ru1 C10 C11 C12 174.3(2) . . . . ?
C10 C11 C12 C13 3.1(5) . . . . ?
C10 C11 C12 N1 -176.2(3) . . . . ?
C11 C12 C13 C14 0.7(5) . . . . ?
N1 C12 C13 C14 179.9(3) . . . . ?
C12 C13 C14 C15 -2.0(4) . . . . ?
C13 C14 C15 C10 -0.3(5) . . . . ?
C13 C14 C15 N4 -179.0(3) . . . . ?
C11 C10 C15 C14 3.8(4) . . . . ?
Ru1 C10 C15 C14 -175.6(2) . . . . ?
C11 C10 C15 N4 -177.3(2) . . . . ?
Ru1 C10 C15 N4 3.3(3) . . . . ?
C13 C12 N1 O2 151.0(3) . . . . ?
C11 C12 N1 O2 -29.7(4) . . . . ?
C13 C12 N1 O1 -30.8(4) . . . . ?
C11 C12 N1 O1 148.5(3) . . . . ?
N4 C17 N2 C16 -0.2(3) . . . . ?
Ru1 C17 N2 C16 178.1(3) . . . . ?
N4 C17 N2 C18 -176.9(3) . . . . ?
Ru1 C17 N2 C18 1.4(6) . . . . ?
N3 C16 N2 C17 -0.1(4) . . . . ?
N3 C16 N2 C18 176.7(3) . . . . ?
C19 C18 N2 C17 76.3(4) . . . . ?
C19 C18 N2 C16 -99.8(4) . . . . ?
N2 C16 N3 N4 0.3(4) . . . . ?
N2 C17 N4 N3 0.4(3) . . . . ?
Ru1 C17 N4 N3 -178.3(2) . . . . ?
N2 C17 N4 C15 178.6(2) . . . . ?
Ru1 C17 N4 C15 -0.2(3) . . . . ?
C16 N3 N4 C17 -0.5(4) . . . . ?
C16 N3 N4 C15 -178.4(3) . . . . ?
C14 C15 N4 C17 176.9(3) . . . . ?
C10 C15 N4 C17 -2.0(4) . . . . ?
C14 C15 N4 N3 -5.2(5) . . . . ?
C10 C15 N4 N3 175.9(3) . . . . ?
